data_2203785
loop_
_publ_author_name
'Ya-Qiu Sun'
'Wen Dong'
'Guang-Ming Yang'
'Dai-Zheng Liao'

_publ_section_title
;
 {2,2'-Bis[(3-aminopropyl)iminomethyl]oxalanilide}cobalt(III)
 perchlorate
;
_journal_issue 6
_journal_name_full 'Acta Crystallographica Section E'
_journal_page_first m730
_journal_page_last m731
_journal_paper_doi 10.1107/S1600536804009894
_journal_volume 60
_journal_year 2004
_chemical_formula_iupac '[Co (C22 H26 N6 O2)] Cl O4'
_chemical_formula_moiety 'C22 H26 Co N6 O2 1+, Cl O4 1-'
_chemical_formula_sum 'C22 H26 Cl Co N6 O6'
_chemical_formula_weight 564.87
_chemical_name_systematic
;
{2,2'-Bis[(3-aminopropyl)iminomethyl]oxalanilide}cobalt(III) perchlorate
;
_space_group_IT_number 14
_symmetry_cell_setting monoclinic
_symmetry_space_group_name_Hall '-P 2ybc'
_symmetry_space_group_name_H-M 'P 1 21/c 1'
_atom_sites_solution_hydrogens geom
_atom_sites_solution_primary direct
_atom_sites_solution_secondary difmap
_audit_creation_method SHELXL-97
_cell_angle_alpha 90.00
_cell_angle_beta 108.076(6)
_cell_angle_gamma 90.00
_cell_formula_units_Z 4
_cell_length_a 9.728(3)
_cell_length_b 17.232(5)
_cell_length_c 14.953(5)
_cell_measurement_reflns_used 897
_cell_measurement_temperature 293(2)
_cell_measurement_theta_max 23.25
_cell_measurement_theta_min 2.20
_cell_volume 2382.9(13)
_computing_cell_refinement SMART
_computing_data_collection 'SMART (Bruker, 1999)'
_computing_data_reduction 'SAINT (Bruker, 1999)'
_computing_molecular_graphics 'SHELXTL (Bruker, 1999)'
_computing_publication_material 'SHELXTL and WinGX (Farrugia, 1999)'
_computing_structure_refinement 'SHELXL97 (Sheldrick, 1997)'
_computing_structure_solution 'SHELXS97 (Sheldrick, 1997)'
_diffrn_ambient_temperature 293(2)
_diffrn_measured_fraction_theta_full 0.992
_diffrn_measured_fraction_theta_max 0.992
_diffrn_measurement_device_type 'Bruker SMART CCD area-detector'
_diffrn_measurement_method '\f and \w'
_diffrn_radiation_monochromator graphite
_diffrn_radiation_source 'fine-focus sealed tube'
_diffrn_radiation_type MoK\a
_diffrn_radiation_wavelength 0.71073
_diffrn_reflns_av_R_equivalents 0.0638
_diffrn_reflns_av_sigmaI/netI 0.1004
_diffrn_reflns_limit_h_max 10
_diffrn_reflns_limit_h_min -12
_diffrn_reflns_limit_k_max 15
_diffrn_reflns_limit_k_min -21
_diffrn_reflns_limit_l_max 18
_diffrn_reflns_limit_l_min -6
_diffrn_reflns_number 11184
_diffrn_reflns_theta_full 26.43
_diffrn_reflns_theta_max 26.43
_diffrn_reflns_theta_min 1.86
_exptl_absorpt_coefficient_mu 0.885
_exptl_absorpt_correction_T_max 0.838
_exptl_absorpt_correction_T_min 0.743
_exptl_absorpt_correction_type multi-scan
_exptl_absorpt_process_details '(SADABS; Sheldrick, 1996)'
_exptl_crystal_colour red
_exptl_crystal_density_diffrn 1.575
_exptl_crystal_density_method 'not measured'
_exptl_crystal_description block
_exptl_crystal_F_000 1168
_exptl_crystal_size_max 0.32
_exptl_crystal_size_mid 0.24
_exptl_crystal_size_min 0.20
_refine_diff_density_max 0.438
_refine_diff_density_min -0.369
_refine_ls_extinction_method none
_refine_ls_goodness_of_fit_ref 0.992
_refine_ls_hydrogen_treatment constr
_refine_ls_matrix_type full
_refine_ls_number_parameters 325
_refine_ls_number_reflns 4873
_refine_ls_number_restraints 0
_refine_ls_restrained_S_all 0.992
_refine_ls_R_factor_all 0.1142
_refine_ls_R_factor_gt 0.0538
_refine_ls_shift/su_max 0.001
_refine_ls_shift/su_mean 0.000
_refine_ls_structure_factor_coef Fsqd
_refine_ls_weighting_details 'calc w = 1/[\s^2^(Fo^2^)+(0.0383P)^2^+1.7668P] where P = (Fo^2^+2Fc^2^)/3'
_refine_ls_weighting_scheme calc
_refine_ls_wR_factor_gt 0.1005
_refine_ls_wR_factor_ref 0.1181
_reflns_number_gt 2884
_reflns_number_total 4873
_reflns_threshold_expression I>2\s(I)
_cod_data_source_file na6309.cif
_cod_data_source_block I
_cod_original_cell_volume 2382.8(13)
_cod_original_sg_symbol_H-M 'P 21/c'
_cod_database_code 2203785
_cod_database_fobs_code 2203785

loop_
_symmetry_equiv_pos_as_xyz
'x, y, z'
'-x, y+1/2, -z+1/2'
'-x, -y, -z'
'x, -y-1/2, z-1/2'

loop_
_atom_site_label
_atom_site_fract_x
_atom_site_fract_y
_atom_site_fract_z
_atom_site_U_iso_or_equiv
_atom_site_adp_type
_atom_site_calc_flag
_atom_site_refinement_flags
_atom_site_occupancy
_atom_site_type_symbol
Co1 0.66589(6) 0.24282(3) 0.43119(3) 0.02315(16) Uani d . 1 Co
N1 0.7581(4) 0.31526(19) 0.5372(2) 0.0319(9) Uani d . 1 N
H1C 0.7099 0.3101 0.5795 0.038 Uiso calc R 1 H
H1D 0.8485 0.2977 0.5652 0.038 Uiso calc R 1 H
N2 0.5211(4) 0.32033(18) 0.3674(2) 0.0281(8) Uani d . 1 N
N3 0.5768(3) 0.18241(18) 0.31901(19) 0.0215(7) Uani d . 1 N
N4 0.7968(3) 0.27092(18) 0.3645(2) 0.0238(7) Uani d . 1 N
N5 0.8067(4) 0.16354(19) 0.4906(2) 0.0303(8) Uani d . 1 N
N6 0.5305(4) 0.2094(2) 0.5023(2) 0.0336(9) Uani d . 1 N
H6B 0.5544 0.2373 0.5558 0.040 Uiso calc R 1 H
H6C 0.4414 0.2249 0.4680 0.040 Uiso calc R 1 H
O1 0.5623(3) 0.18653(17) 0.16234(17) 0.0351(7) Uani d . 1 O
O2 0.8417(3) 0.24942(18) 0.22368(17) 0.0427(8) Uani d . 1 O
C1 0.7696(5) 0.3989(3) 0.5214(3) 0.0415(12) Uani d . 1 C
H1A 0.8359 0.4073 0.4855 0.050 Uiso calc R 1 H
H1B 0.8084 0.4250 0.5815 0.050 Uiso calc R 1 H
C2 0.6254(5) 0.4325(3) 0.4695(3) 0.0503(13) Uani d . 1 C
H2A 0.6348 0.4885 0.4674 0.060 Uiso calc R 1 H
H2B 0.5588 0.4213 0.5045 0.060 Uiso calc R 1 H
C3 0.5608(5) 0.4028(2) 0.3702(3) 0.0454(12) Uani d . 1 C
H3A 0.4754 0.4331 0.3387 0.054 Uiso calc R 1 H
H3B 0.6301 0.4100 0.3362 0.054 Uiso calc R 1 H
C4 0.3907(5) 0.3023(3) 0.3202(3) 0.0329(10) Uani d . 1 C
H4A 0.3267 0.3430 0.2974 0.040 Uiso calc R 1 H
C5 0.3339(4) 0.2239(2) 0.2991(3) 0.0297(10) Uani d . 1 C
C6 0.1867(5) 0.2087(3) 0.2773(3) 0.0408(11) Uani d . 1 C
H6A 0.1233 0.2488 0.2785 0.049 Uiso calc R 1 H
C7 0.1346(5) 0.1350(3) 0.2541(3) 0.0478(13) Uani d . 1 C
H7A 0.0365 0.1247 0.2414 0.057 Uiso calc R 1 H
C8 0.2288(5) 0.0763(3) 0.2497(3) 0.0486(13) Uani d . 1 C
H8A 0.1929 0.0265 0.2328 0.058 Uiso calc R 1 H
C9 0.3747(5) 0.0898(3) 0.2697(3) 0.0375(11) Uani d . 1 C
H9A 0.4367 0.0498 0.2656 0.045 Uiso calc R 1 H
C10 0.4281(4) 0.1637(2) 0.2960(3) 0.0269(9) Uani d . 1 C
C11 0.6249(4) 0.1999(2) 0.2469(3) 0.0234(9) Uani d . 1 C
C12 0.7676(4) 0.2430(2) 0.2765(2) 0.0263(9) Uani d . 1 C
C13 0.9420(4) 0.2897(2) 0.4139(3) 0.0280(10) Uani d . 1 C
C14 1.0138(5) 0.3520(3) 0.3911(3) 0.0348(10) Uani d . 1 C
H14A 0.9670 0.3832 0.3400 0.042 Uiso calc R 1 H
C15 1.1545(5) 0.3681(3) 0.4437(3) 0.0468(13) Uani d . 1 C
H15A 1.2012 0.4109 0.4285 0.056 Uiso calc R 1 H
C16 1.2262(5) 0.3217(3) 0.5182(3) 0.0508(14) Uani d . 1 C
H16A 1.3204 0.3337 0.5541 0.061 Uiso calc R 1 H
C17 1.1587(5) 0.2579(3) 0.5394(3) 0.0481(13) Uani d . 1 C
H17A 1.2090 0.2253 0.5881 0.058 Uiso calc R 1 H
C18 1.0142(4) 0.2410(3) 0.4884(3) 0.0331(10) Uani d . 1 C
C19 0.9430(5) 0.1732(3) 0.5103(3) 0.0392(12) Uani d . 1 C
H19A 1.0020 0.1329 0.5417 0.047 Uiso calc R 1 H
C20 0.7544(5) 0.0870(2) 0.5107(3) 0.0454(13) Uani d . 1 C
H20A 0.8367 0.0538 0.5394 0.055 Uiso calc R 1 H
H20B 0.6982 0.0631 0.4519 0.055 Uiso calc R 1 H
C21 0.6620(6) 0.0928(3) 0.5753(3) 0.0536(14) Uani d . 1 C
H21A 0.6490 0.0412 0.5975 0.064 Uiso calc R 1 H
H21B 0.7127 0.1238 0.6297 0.064 Uiso calc R 1 H
C22 0.5170(6) 0.1280(3) 0.5292(3) 0.0487(13) Uani d . 1 C
H22A 0.4668 0.0982 0.4736 0.058 Uiso calc R 1 H
H22B 0.4600 0.1260 0.5721 0.058 Uiso calc R 1 H
Cl1 0.16886(15) 0.48693(7) 0.19923(8) 0.0503(3) Uani d . 1 Cl
O3 0.2606(6) 0.4485(3) 0.1572(3) 0.1112(18) Uani d . 1 O
O4 0.0761(7) 0.4325(3) 0.2161(4) 0.153(3) Uani d . 1 O
O5 0.0913(6) 0.5437(3) 0.1394(4) 0.129(2) Uani d . 1 O
O6 0.2499(6) 0.5156(3) 0.2859(4) 0.148(2) Uani d . 1 O

loop_
_atom_site_aniso_label
_atom_site_aniso_U_11
_atom_site_aniso_U_22
_atom_site_aniso_U_33
_atom_site_aniso_U_12
_atom_site_aniso_U_13
_atom_site_aniso_U_23
Co1 0.0281(3) 0.0271(3) 0.0151(2) 0.0020(3) 0.00779(19) 0.0011(2)
N1 0.041(2) 0.035(2) 0.0220(17) -0.0013(17) 0.0128(16) -0.0039(16)
N2 0.030(2) 0.024(2) 0.0303(18) 0.0021(16) 0.0087(16) 0.0010(16)
N3 0.0225(18) 0.0282(19) 0.0137(15) 0.0005(14) 0.0057(13) 0.0003(14)
N4 0.0238(18) 0.032(2) 0.0152(15) 0.0016(14) 0.0056(13) 0.0010(14)
N5 0.039(2) 0.030(2) 0.0202(17) 0.0051(17) 0.0055(16) 0.0015(15)
N6 0.041(2) 0.039(2) 0.0242(17) -0.0026(17) 0.0158(16) 0.0005(16)
O1 0.0306(17) 0.054(2) 0.0179(14) -0.0055(14) 0.0037(12) 0.0005(13)
O2 0.0360(17) 0.073(2) 0.0243(14) -0.0154(17) 0.0164(13) -0.0075(16)
C1 0.047(3) 0.033(3) 0.040(3) -0.001(2) 0.009(2) -0.010(2)
C2 0.051(3) 0.031(3) 0.065(3) 0.001(2) 0.012(3) -0.014(2)
C3 0.041(3) 0.026(3) 0.062(3) 0.003(2) 0.006(2) 0.008(2)
C4 0.032(3) 0.037(3) 0.029(2) 0.007(2) 0.0076(19) 0.003(2)
C5 0.029(2) 0.034(3) 0.026(2) -0.005(2) 0.0072(18) -0.0005(18)
C6 0.033(3) 0.052(3) 0.036(3) -0.001(2) 0.010(2) -0.001(2)
C7 0.026(3) 0.067(4) 0.049(3) -0.014(3) 0.011(2) 0.002(3)
C8 0.045(3) 0.046(3) 0.052(3) -0.020(3) 0.010(2) -0.005(3)
C9 0.044(3) 0.032(3) 0.035(2) 0.000(2) 0.010(2) -0.002(2)
C10 0.030(2) 0.034(3) 0.019(2) -0.004(2) 0.0093(17) 0.0019(18)
C11 0.025(2) 0.023(2) 0.022(2) 0.0053(17) 0.0066(17) 0.0018(17)
C12 0.024(2) 0.034(3) 0.0180(18) 0.0029(19) 0.0030(15) 0.0037(19)
C13 0.024(2) 0.038(3) 0.021(2) 0.0019(19) 0.0069(17) -0.0051(18)
C14 0.034(3) 0.039(3) 0.031(2) -0.004(2) 0.011(2) -0.005(2)
C15 0.034(3) 0.060(3) 0.046(3) -0.013(2) 0.013(2) -0.020(3)
C16 0.026(3) 0.072(4) 0.047(3) -0.008(3) 0.000(2) -0.020(3)
C17 0.035(3) 0.070(4) 0.031(2) 0.010(3) -0.0016(19) -0.011(3)
C18 0.027(2) 0.043(3) 0.026(2) 0.004(2) 0.0037(17) -0.004(2)
C19 0.043(3) 0.044(3) 0.023(2) 0.016(2) 0.000(2) 0.002(2)
C20 0.064(4) 0.024(3) 0.045(3) 0.006(2) 0.013(3) 0.011(2)
C21 0.085(4) 0.036(3) 0.042(3) -0.004(3) 0.022(3) 0.016(2)
C22 0.070(4) 0.043(3) 0.042(3) -0.011(3) 0.031(3) 0.004(2)
Cl1 0.0573(8) 0.0458(8) 0.0444(7) 0.0006(7) 0.0108(6) 0.0083(6)
O3 0.165(5) 0.102(4) 0.080(3) 0.075(3) 0.057(3) 0.022(3)
O4 0.171(6) 0.161(5) 0.128(5) -0.085(5) 0.048(4) 0.047(4)
O5 0.136(5) 0.139(4) 0.145(4) 0.092(4) 0.090(4) 0.102(4)
O6 0.128(5) 0.172(5) 0.114(4) -0.001(4) -0.003(4) -0.090(4)

loop_
_atom_type_symbol
_atom_type_description
_atom_type_scat_dispersion_real
_atom_type_scat_dispersion_imag
_atom_type_scat_source
C C 0.0033 0.0016 'International Tables Vol C Tables 4.2.6.8 and 6.1.1.4'
H H 0.0000 0.0000 'International Tables Vol C Tables 4.2.6.8 and 6.1.1.4'
N N 0.0061 0.0033 'International Tables Vol C Tables 4.2.6.8 and 6.1.1.4'
O O 0.0106 0.0060 'International Tables Vol C Tables 4.2.6.8 and 6.1.1.4'
Cl Cl 0.1484 0.1585 'International Tables Vol C Tables 4.2.6.8 and 6.1.1.4'
Co Co 0.3494 0.9721 'International Tables Vol C Tables 4.2.6.8 and 6.1.1.4'

loop_
_geom_angle_atom_site_label_1
_geom_angle_atom_site_label_2
_geom_angle_atom_site_label_3
_geom_angle
N4 Co1 N3 82.87(13)
N4 Co1 N5 85.82(14)
N3 Co1 N5 94.64(13)
N4 Co1 N2 93.90(13)
N3 Co1 N2 83.31(13)
N5 Co1 N2 177.95(14)
N4 Co1 N1 92.74(13)
N3 Co1 N1 173.48(13)
N5 Co1 N1 89.82(14)
N2 Co1 N1 92.22(14)
N4 Co1 N6 178.00(14)
N3 Co1 N6 96.49(13)
N5 Co1 N6 92.35(15)
N2 Co1 N6 87.90(14)
N1 Co1 N6 88.05(14)
C1 N1 Co1 121.5(2)
C1 N1 H1C 107.0
Co1 N1 H1C 107.0
C1 N1 H1D 107.0
Co1 N1 H1D 107.0
H1C N1 H1D 106.7
C4 N2 C3 117.1(3)
C4 N2 Co1 122.7(3)
C3 N2 Co1 120.1(3)
C11 N3 C10 116.2(3)
C11 N3 Co1 113.8(3)
C10 N3 Co1 118.8(2)
C12 N4 C13 117.8(3)
C12 N4 Co1 116.6(3)
C13 N4 Co1 120.4(2)
C19 N5 C20 117.9(4)
C19 N5 Co1 123.3(3)
C20 N5 Co1 118.8(3)
C22 N6 Co1 122.9(3)
C22 N6 H6B 106.6
Co1 N6 H6B 106.6
C22 N6 H6C 106.6
Co1 N6 H6C 106.6
H6B N6 H6C 106.6
N1 C1 C2 111.0(4)
N1 C1 H1A 109.4
C2 C1 H1A 109.4
N1 C1 H1B 109.4
C2 C1 H1B 109.4
H1A C1 H1B 108.0
C1 C2 C3 114.6(4)
C1 C2 H2A 108.6
C3 C2 H2A 108.6
C1 C2 H2B 108.6
C3 C2 H2B 108.6
H2A C2 H2B 107.6
N2 C3 C2 112.4(4)
N2 C3 H3A 109.1
C2 C3 H3A 109.1
N2 C3 H3B 109.1
C2 C3 H3B 109.1
H3A C3 H3B 107.9
N2 C4 C5 126.0(4)
N2 C4 H4A 117.0
C5 C4 H4A 117.0
C6 C5 C10 119.4(4)
C6 C5 C4 121.3(4)
C10 C5 C4 119.2(4)
C7 C6 C5 120.5(4)
C7 C6 H6A 119.8
C5 C6 H6A 119.8
C6 C7 C8 119.5(4)
C6 C7 H7A 120.3
C8 C7 H7A 120.3
C9 C8 C7 121.3(5)
C9 C8 H8A 119.3
C7 C8 H8A 119.3
C8 C9 C10 119.2(4)
C8 C9 H9A 120.4
C10 C9 H9A 120.4
C9 C10 C5 120.1(4)
C9 C10 N3 122.8(4)
C5 C10 N3 117.1(4)
O1 C11 N3 126.6(4)
O1 C11 C12 120.2(3)
N3 C11 C12 113.1(3)
O2 C12 N4 127.5(4)
O2 C12 C11 121.6(3)
N4 C12 C11 111.0(3)
C14 C13 C18 119.7(4)
C14 C13 N4 123.3(4)
C18 C13 N4 116.9(4)
C15 C14 C13 120.4(4)
C15 C14 H14A 119.8
C13 C14 H14A 119.8
C16 C15 C14 120.6(5)
C16 C15 H15A 119.7
C14 C15 H15A 119.7
C17 C16 C15 119.8(4)
C17 C16 H16A 120.1
C15 C16 H16A 120.1
C16 C17 C18 120.8(4)
C16 C17 H17A 119.6
C18 C17 H17A 119.6
C13 C18 C17 118.6(4)
C13 C18 C19 120.5(4)
C17 C18 C19 120.8(4)
N5 C19 C18 126.1(4)
N5 C19 H19A 117.0
C18 C19 H19A 117.0
N5 C20 C21 112.4(4)
N5 C20 H20A 109.1
C21 C20 H20A 109.1
N5 C20 H20B 109.1
C21 C20 H20B 109.1
H20A C20 H20B 107.9
C22 C21 C20 113.3(4)
C22 C21 H21A 108.9
C20 C21 H21A 108.9
C22 C21 H21B 108.9
C20 C21 H21B 108.9
H21A C21 H21B 107.7
N6 C22 C21 111.1(4)
N6 C22 H22A 109.4
C21 C22 H22A 109.4
N6 C22 H22B 109.4
C21 C22 H22B 109.4
H22A C22 H22B 108.0
O4 Cl1 O5 110.1(4)
O4 Cl1 O6 106.7(4)
O5 Cl1 O6 113.0(4)
O4 Cl1 O3 107.7(4)
O5 Cl1 O3 109.8(3)
O6 Cl1 O3 109.3(4)

loop_
_geom_bond_atom_site_label_1
_geom_bond_atom_site_label_2
_geom_bond_distance
Co1 N4 1.908(3)
Co1 N3 1.936(3)
Co1 N5 1.944(3)
Co1 N2 1.961(3)
Co1 N1 1.999(3)
Co1 N6 2.016(3)
N1 C1 1.471(5)
N1 H1C 0.9000
N1 H1D 0.9000
N2 C4 1.284(5)
N2 C3 1.470(5)
N3 C11 1.337(4)
N3 C10 1.416(5)
N4 C12 1.346(4)
N4 C13 1.413(5)
N5 C19 1.276(5)
N5 C20 1.478(5)
N6 C22 1.476(5)
N6 H6B 0.9000
N6 H6C 0.9000
O1 C11 1.242(4)
O2 C12 1.229(4)
C1 C2 1.494(6)
C1 H1A 0.9700
C1 H1B 0.9700
C2 C3 1.512(6)
C2 H2A 0.9700
C2 H2B 0.9700
C3 H3A 0.9700
C3 H3B 0.9700
C4 C5 1.456(6)
C4 H4A 0.9300
C5 C6 1.391(6)
C5 C10 1.394(6)
C6 C7 1.371(6)
C6 H6A 0.9300
C7 C8 1.381(7)
C7 H7A 0.9300
C8 C9 1.377(6)
C8 H8A 0.9300
C9 C10 1.386(6)
C9 H9A 0.9300
C11 C12 1.515(5)
C13 C14 1.379(6)
C13 C18 1.397(5)
C14 C15 1.378(6)
C14 H14A 0.9300
C15 C16 1.373(7)
C15 H15A 0.9300
C16 C17 1.368(7)
C16 H16A 0.9300
C17 C18 1.405(6)
C17 H17A 0.9300
C18 C19 1.448(6)
C19 H19A 0.9300
C20 C21 1.513(6)
C20 H20A 0.9700
C20 H20B 0.9700
C21 C22 1.494(7)
C21 H21A 0.9700
C21 H21B 0.9700
C22 H22A 0.9700
C22 H22B 0.9700
Cl1 O4 1.378(5)
Cl1 O5 1.381(4)
Cl1 O6 1.383(4)
Cl1 O3 1.406(4)

loop_
_geom_hbond_atom_site_label_D
_geom_hbond_atom_site_label_H
_geom_hbond_atom_site_label_A
_geom_hbond_site_symmetry_A
_geom_hbond_distance_DH
_geom_hbond_distance_HA
_geom_hbond_distance_DA
_geom_hbond_angle_DHA
_geom_hbond_publ_flag
N1 H1C O1 4_566 0.90 2.17 3.057(5) 168 y
N1 H1C O2 4_566 0.90 2.37 2.876(4) 115 y
N6 H6B O1 4_566 0.90 2.05 2.929(4) 166 y
N1 H1D O2 4_566 0.90 2.52 2.876(4) 104 y
C1 H1B O6 3_666 0.97 2.45 3.294(8) 145 y
C14 H14A O4 1_655 0.93 2.55 3.182(8) 126 y
C16 H16A O1 4_666 0.93 2.43 3.314(5) 158 y

loop_
_geom_torsion_atom_site_label_1
_geom_torsion_atom_site_label_2
_geom_torsion_atom_site_label_3
_geom_torsion_atom_site_label_4
_geom_torsion
N4 Co1 N1 C1 57.8(3)
N3 Co1 N1 C1 10.3(14)
N5 Co1 N1 C1 143.6(3)
N2 Co1 N1 C1 -36.3(3)
N6 Co1 N1 C1 -124.1(3)
N4 Co1 N2 C4 121.9(3)
N3 Co1 N2 C4 39.6(3)
N5 Co1 N2 C4 40(4)
N1 Co1 N2 C4 -145.2(3)
N6 Co1 N2 C4 -57.2(3)
N4 Co1 N2 C3 -56.5(3)
N3 Co1 N2 C3 -138.8(3)
N5 Co1 N2 C3 -138(4)
N1 Co1 N2 C3 36.4(3)
N6 Co1 N2 C3 124.4(3)
N4 Co1 N3 C11 -12.4(3)
N5 Co1 N3 C11 -97.6(3)
N2 Co1 N3 C11 82.4(3)
N1 Co1 N3 C11 35.5(14)
N6 Co1 N3 C11 169.5(3)
N4 Co1 N3 C10 -155.0(3)
N5 Co1 N3 C10 119.8(3)
N2 Co1 N3 C10 -60.2(3)
N1 Co1 N3 C10 -107.1(12)
N6 Co1 N3 C10 26.9(3)
N3 Co1 N4 C12 3.4(3)
N5 Co1 N4 C12 98.6(3)
N2 Co1 N4 C12 -79.3(3)
N1 Co1 N4 C12 -171.7(3)
N6 Co1 N4 C12 75(4)
N3 Co1 N4 C13 -150.6(3)
N5 Co1 N4 C13 -55.3(3)
N2 Co1 N4 C13 126.7(3)
N1 Co1 N4 C13 34.3(3)
N6 Co1 N4 C13 -79(4)
N4 Co1 N5 C19 34.6(3)
N3 Co1 N5 C19 117.1(3)
N2 Co1 N5 C19 117(4)
N1 Co1 N5 C19 -58.2(3)
N6 Co1 N5 C19 -146.2(3)
N4 Co1 N5 C20 -142.7(3)
N3 Co1 N5 C20 -60.3(3)
N2 Co1 N5 C20 -61(4)
N1 Co1 N5 C20 124.5(3)
N6 Co1 N5 C20 36.5(3)
N4 Co1 N6 C22 -9(4)
N3 Co1 N6 C22 62.1(3)
N5 Co1 N6 C22 -32.8(3)
N2 Co1 N6 C22 145.1(3)
N1 Co1 N6 C22 -122.6(3)
Co1 N1 C1 C2 53.4(5)
N1 C1 C2 C3 -65.5(5)
C4 N2 C3 C2 126.3(4)
Co1 N2 C3 C2 -55.2(5)
C1 C2 C3 N2 67.4(5)
C3 N2 C4 C5 172.3(4)
Co1 N2 C4 C5 -6.1(6)
N2 C4 C5 C6 157.5(4)
N2 C4 C5 C10 -25.8(6)
C10 C5 C6 C7 0.8(6)
C4 C5 C6 C7 177.5(4)
C5 C6 C7 C8 -1.9(7)
C6 C7 C8 C9 1.1(7)
C7 C8 C9 C10 0.9(7)
C8 C9 C10 C5 -2.0(6)
C8 C9 C10 N3 179.2(4)
C6 C5 C10 C9 1.2(6)
C4 C5 C10 C9 -175.5(4)
C6 C5 C10 N3 -179.9(3)
C4 C5 C10 N3 3.3(5)
C11 N3 C10 C9 84.8(5)
Co1 N3 C10 C9 -133.5(3)
C11 N3 C10 C5 -94.0(4)
Co1 N3 C10 C5 47.7(4)
C10 N3 C11 O1 -15.6(6)
Co1 N3 C11 O1 -159.2(3)
C10 N3 C11 C12 161.7(3)
Co1 N3 C11 C12 18.1(4)
C13 N4 C12 O2 -20.1(6)
Co1 N4 C12 O2 -174.8(3)
C13 N4 C12 C11 159.7(3)
Co1 N4 C12 C11 5.1(4)
O1 C11 C12 O2 -17.8(6)
N3 C11 C12 O2 164.7(4)
O1 C11 C12 N4 162.4(3)
N3 C11 C12 N4 -15.2(5)
C12 N4 C13 C14 70.1(5)
Co1 N4 C13 C14 -136.2(3)
C12 N4 C13 C18 -108.9(4)
Co1 N4 C13 C18 44.8(4)
C18 C13 C14 C15 -2.5(6)
N4 C13 C14 C15 178.5(4)
C13 C14 C15 C16 1.3(7)
C14 C15 C16 C17 1.4(7)
C15 C16 C17 C18 -2.9(7)
C14 C13 C18 C17 1.0(6)
N4 C13 C18 C17 -179.9(4)
C14 C13 C18 C19 -176.8(4)
N4 C13 C18 C19 2.2(5)
C16 C17 C18 C13 1.7(6)
C16 C17 C18 C19 179.5(4)
C20 N5 C19 C18 174.1(4)
Co1 N5 C19 C18 -3.2(6)
C13 C18 C19 N5 -24.4(6)
C17 C18 C19 N5 157.7(4)
C19 N5 C20 C21 123.0(4)
Co1 N5 C20 C21 -59.5(4)
N5 C20 C21 C22 71.4(5)
Co1 N6 C22 C21 48.9(5)
C20 C21 C22 N6 -64.1(5)
